data_4503633
loop_
_publ_author_name
'Bi, Yanfeng'
'Liao, Wuping'
'Zhang, Hongjie'

_publ_section_title
;
 Assembly of Supramolecular Compounds with Water-Soluble Calix[4]arenes
;
_journal_issue 10
_journal_name_full 'Crystal Growth &amp; Design'
_journal_page_first 3630
_journal_paper_doi 10.1021/cg800177m
_journal_volume 8
_journal_year 2008
_chemical_formula_moiety Cu2[C12H8N2]4[C24H12S8O16][H2O]10.53
_chemical_formula_sum 'C72 H65.06 Cu2 N8 O26.53 S8'
_chemical_formula_weight 1850.42
_chemical_name_common Cu2[C12H8N2]4[C24H12S8O16][H2O]10.53
_chemical_name_systematic
; 
 ? 
;
_space_group_IT_number 2
_symmetry_cell_setting triclinic
_symmetry_space_group_name_Hall '-P 1'
_symmetry_space_group_name_H-M 'P -1'
_atom_sites_solution_hydrogens geom
_atom_sites_solution_primary direct
_atom_sites_solution_secondary difmap
_audit_creation_method SHELXL-97
_cell_angle_alpha 100.907(2)
_cell_angle_beta 95.045(2)
_cell_angle_gamma 109.350(2)
_cell_formula_units_Z 2
_cell_length_a 14.1565(13)
_cell_length_b 15.0630(14)
_cell_length_c 18.9632(17)
_cell_measurement_reflns_used 3934
_cell_measurement_temperature 185(2)
_cell_measurement_theta_max 24.02
_cell_measurement_theta_min 2.36
_cell_volume 3696.5(6)
_computing_cell_refinement 'SMART (Bruker, 2001)'
_computing_data_collection 'SMART (Bruker, 2001)'
_computing_data_reduction 'SAINT+ (Bruker, 1999)'
_computing_molecular_graphics 'PLATON (Spek, 2003)'
_computing_publication_material 'SHELXTL (1998)'
_computing_structure_refinement 'SHELXL-97 (Sheldrick, 1997)'
_computing_structure_solution 'SHELXS-97 (Sheldrick, 1990)'
_diffrn_ambient_temperature 185(2)
_diffrn_measured_fraction_theta_full 0.988
_diffrn_measured_fraction_theta_max 0.988
_diffrn_measurement_device_type 'Bruker AXS Apex CCD diffractometer'
_diffrn_measurement_method '\w scan'
_diffrn_radiation_monochromator graphite
_diffrn_radiation_source 'fine-focus sealed tube'
_diffrn_radiation_type MoK\a
_diffrn_radiation_wavelength 0.71073
_diffrn_reflns_av_R_equivalents 0.0431
_diffrn_reflns_av_sigmaI/netI 0.0722
_diffrn_reflns_limit_h_max 16
_diffrn_reflns_limit_h_min -13
_diffrn_reflns_limit_k_max 16
_diffrn_reflns_limit_k_min -17
_diffrn_reflns_limit_l_max 22
_diffrn_reflns_limit_l_min -22
_diffrn_reflns_number 24420
_diffrn_reflns_theta_full 25.00
_diffrn_reflns_theta_max 25.00
_diffrn_reflns_theta_min 1.47
_diffrn_standards_interval_time 0
_diffrn_standards_number 0
_exptl_absorpt_coefficient_mu 0.893
_exptl_absorpt_correction_T_max 0.9020
_exptl_absorpt_correction_T_min 0.8312
_exptl_absorpt_correction_type empirical
_exptl_crystal_colour block
_exptl_crystal_density_diffrn 1.662
_exptl_crystal_density_method 'not measured'
_exptl_crystal_description green
_exptl_crystal_F_000 1903
_exptl_crystal_size_max 0.22
_exptl_crystal_size_mid 0.21
_exptl_crystal_size_min 0.12
_refine_diff_density_max 1.049
_refine_diff_density_min -0.680
_refine_diff_density_rms 0.101
_refine_ls_extinction_method none
_refine_ls_goodness_of_fit_ref 1.024
_refine_ls_hydrogen_treatment constr
_refine_ls_matrix_type full
_refine_ls_number_parameters 1044
_refine_ls_number_reflns 12871
_refine_ls_number_restraints 0
_refine_ls_restrained_S_all 1.024
_refine_ls_R_factor_all 0.0911
_refine_ls_R_factor_gt 0.0635
_refine_ls_shift/su_max 0.001
_refine_ls_shift/su_mean 0.000
_refine_ls_structure_factor_coef Fsqd
_refine_ls_weighting_details 'calc w=1/[\s^2^(Fo^2^)+(0.0754P)^2^+7.3188P] where P=(Fo^2^+2Fc^2^)/3'
_refine_ls_weighting_scheme calc
_refine_ls_wR_factor_gt 0.1472
_refine_ls_wR_factor_ref 0.1663
_reflns_number_gt 9402
_reflns_number_total 12871
_reflns_threshold_expression >2sigma(I)
_cod_data_source_file cg800177m_si_001.cif
_cod_data_source_block compd_3
_cod_original_sg_symbol_H-M P-1
_cod_database_code 4503633

loop_
_symmetry_equiv_pos_as_xyz
'x, y, z'
'-x, -y, -z'

loop_
_atom_site_label
_atom_site_type_symbol
_atom_site_fract_x
_atom_site_fract_y
_atom_site_fract_z
_atom_site_U_iso_or_equiv
_atom_site_adp_type
_atom_site_occupancy
_atom_site_symmetry_multiplicity
_atom_site_calc_flag
_atom_site_refinement_flags
Cu1 Cu 0.61389(5) 0.04495(5) 0.22950(3) 0.02871(18) Uani 1 1 d .
Cu2 Cu 0.13824(5) 0.26310(5) 0.44808(3) 0.03298(19) Uani 1 1 d .
S1 S 0.84063(10) 0.06139(9) 0.20255(7) 0.0247(3) Uani 1 1 d .
S2 S 0.90758(11) 0.61168(10) 0.17241(8) 0.0327(3) Uani 1 1 d .
S3 S 1.33379(10) 0.58921(10) 0.37593(7) 0.0292(3) Uani 1 1 d .
S4 S 1.37982(11) 0.10443(12) 0.31777(7) 0.0372(4) Uani 1 1 d .
S5 S 0.92857(9) 0.28445(9) 0.00186(7) 0.0239(3) Uani 1 1 d .
S6 S 1.27266(10) 0.61349(9) 0.09265(7) 0.0271(3) Uani 1 1 d .
S7 S 1.49108(10) 0.39408(10) 0.17327(8) 0.0306(3) Uani 1 1 d .
S8 S 1.15697(9) 0.06251(9) 0.05247(7) 0.0251(3) Uani 1 1 d .
N1 N 0.5977(3) -0.0782(3) 0.2583(2) 0.0296(10) Uani 1 1 d .
N2 N 0.6439(3) 0.0988(3) 0.3395(2) 0.0269(10) Uani 1 1 d .
N3 N 0.6353(3) 0.1625(3) 0.1898(2) 0.0253(10) Uani 1 1 d .
N4 N 0.4876(3) -0.0100(3) 0.1498(2) 0.0255(10) Uani 1 1 d .
N5 N 0.1562(4) 0.2316(4) 0.5443(2) 0.0359(12) Uani 1 1 d .
N6 N 0.1015(3) 0.1187(3) 0.4111(2) 0.0334(11) Uani 1 1 d .
N7 N 0.1200(3) 0.2923(3) 0.3510(2) 0.0274(10) Uani 1 1 d .
N8 N 0.0151(3) 0.3198(3) 0.4594(2) 0.0298(10) Uani 1 1 d .
C1 C 1.0397(3) 0.1753(3) 0.0382(2) 0.0204(11) Uani 1 1 d .
C2 C 0.9612(4) 0.2085(3) 0.0541(2) 0.0193(10) Uani 1 1 d .
C3 C 0.9023(3) 0.1743(3) 0.1053(2) 0.0204(11) Uani 1 1 d .
H3A H 0.8497 0.1979 0.1168 0.024 Uiso 1 1 calc R
C4 C 0.9196(3) 0.1065(4) 0.1395(2) 0.0200(11) Uani 1 1 d .
C5 C 0.9968(4) 0.0725(3) 0.1238(2) 0.0216(11) Uani 1 1 d .
H5A H 1.0078 0.0251 0.1467 0.026 Uiso 1 1 calc R
C6 C 1.0585(4) 0.1077(4) 0.0744(2) 0.0212(11) Uani 1 1 d .
C7 C 1.0966(4) 0.4532(4) 0.0560(3) 0.0242(11) Uani 1 1 d .
C8 C 1.1410(4) 0.5512(4) 0.0930(3) 0.0245(11) Uani 1 1 d .
C9 C 1.0844(4) 0.5991(4) 0.1274(3) 0.0246(11) Uani 1 1 d .
H9A H 1.1159 0.6648 0.1532 0.029 Uiso 1 1 calc R
C10 C 0.9806(4) 0.5514(4) 0.1246(3) 0.0253(12) Uani 1 1 d .
C11 C 0.9353(4) 0.4547(4) 0.0877(3) 0.0253(12) Uani 1 1 d .
H11A H 0.8645 0.4223 0.0853 0.030 Uiso 1 1 calc R
C12 C 0.9926(4) 0.4051(3) 0.0543(2) 0.0209(11) Uani 1 1 d .
C13 C 1.3778(4) 0.5035(4) 0.1406(3) 0.0256(12) Uani 1 1 d .
C14 C 1.4182(4) 0.4695(4) 0.1955(3) 0.0245(11) Uani 1 1 d .
C15 C 1.4036(4) 0.4952(4) 0.2664(3) 0.0266(12) Uani 1 1 d .
H15A H 1.4304 0.4710 0.3030 0.032 Uiso 1 1 calc R
C16 C 1.3502(4) 0.5557(4) 0.2843(2) 0.0228(11) Uani 1 1 d .
C17 C 1.3119(4) 0.5921(4) 0.2312(2) 0.0216(11) Uani 1 1 d .
H17A H 1.2765 0.6349 0.2438 0.026 Uiso 1 1 calc R
C18 C 1.3253(4) 0.5661(4) 0.1597(3) 0.0260(12) Uani 1 1 d .
C19 C 1.3225(4) 0.2261(4) 0.1208(3) 0.0243(11) Uani 1 1 d .
C20 C 1.2577(4) 0.1349(4) 0.1258(3) 0.0228(11) Uani 1 1 d .
C21 C 1.2757(4) 0.0969(4) 0.1851(3) 0.0242(11) Uani 1 1 d .
H21A H 1.2318 0.0350 0.1881 0.029 Uiso 1 1 calc R
C22 C 1.3583(4) 0.1503(4) 0.2398(3) 0.0256(12) Uani 1 1 d .
C23 C 1.4219(4) 0.2401(4) 0.2353(3) 0.0275(12) Uani 1 1 d .
H23A H 1.4779 0.2762 0.2729 0.033 Uiso 1 1 calc R
C24 C 1.4052(4) 0.2785(4) 0.1765(3) 0.0271(12) Uani 1 1 d .
C25 C 0.5814(4) -0.1638(4) 0.2167(3) 0.0367(14) Uani 1 1 d .
H25A H 0.5813 -0.1696 0.1659 0.044 Uiso 1 1 calc R
C26 C 0.5644(4) -0.2468(5) 0.2440(4) 0.0424(15) Uani 1 1 d .
H26A H 0.5530 -0.3077 0.2125 0.051 Uiso 1 1 calc R
C27 C 0.5644(4) -0.2383(5) 0.3175(4) 0.0451(17) Uani 1 1 d .
H27A H 0.5529 -0.2940 0.3369 0.054 Uiso 1 1 calc R
C28 C 0.5860(5) -0.1315(6) 0.4413(4) 0.0526(19) Uani 1 1 d .
H28A H 0.5736 -0.1841 0.4643 0.063 Uiso 1 1 calc R
C29 C 0.6076(4) -0.0411(6) 0.4826(3) 0.0510(19) Uani 1 1 d .
H29A H 0.6100 -0.0320 0.5338 0.061 Uiso 1 1 calc R
C30 C 0.6515(4) 0.1358(6) 0.4901(3) 0.0491(18) Uani 1 1 d .
H30A H 0.6543 0.1495 0.5414 0.059 Uiso 1 1 calc R
C31 C 0.6713(4) 0.2089(5) 0.4544(3) 0.0446(16) Uani 1 1 d .
H31A H 0.6880 0.2738 0.4807 0.053 Uiso 1 1 calc R
C32 C 0.6669(4) 0.1877(5) 0.3791(3) 0.0407(15) Uani 1 1 d .
H32A H 0.6810 0.2395 0.3552 0.049 Uiso 1 1 calc R
C33 C 0.6271(4) 0.0407(5) 0.4509(3) 0.0390(15) Uani 1 1 d .
C34 C 0.6231(4) 0.0259(4) 0.3752(3) 0.0291(13) Uani 1 1 d .
C35 C 0.5989(4) -0.0690(4) 0.3320(3) 0.0304(13) Uani 1 1 d .
C36 C 0.5811(4) -0.1496(5) 0.3638(3) 0.0372(14) Uani 1 1 d .
C37 C 0.7108(4) 0.2474(4) 0.2103(3) 0.0317(13) Uani 1 1 d .
H37A H 0.7575 0.2596 0.2532 0.038 Uiso 1 1 calc R
C38 C 0.7244(4) 0.3195(4) 0.1715(3) 0.0322(13) Uani 1 1 d .
H38A H 0.7782 0.3801 0.1886 0.039 Uiso 1 1 calc R
C39 C 0.6590(4) 0.3013(4) 0.1085(3) 0.0362(14) Uani 1 1 d .
H39A H 0.6681 0.3494 0.0811 0.043 Uiso 1 1 calc R
C40 C 0.5031(5) 0.1880(5) 0.0210(3) 0.0373(14) Uani 1 1 d .
H40A H 0.5081 0.2330 -0.0088 0.045 Uiso 1 1 calc R
C41 C 0.4251(4) 0.1026(5) 0.0030(3) 0.0399(15) Uani 1 1 d .
H41A H 0.3764 0.0882 -0.0393 0.048 Uiso 1 1 calc R
C42 C 0.3338(4) -0.0557(5) 0.0329(3) 0.0402(15) Uani 1 1 d .
H42A H 0.2822 -0.0738 -0.0081 0.048 Uiso 1 1 calc R
C43 C 0.3298(4) -0.1164(4) 0.0789(3) 0.0387(14) Uani 1 1 d .
H43A H 0.2735 -0.1750 0.0716 0.046 Uiso 1 1 calc R
C44 C 0.4088(4) -0.0915(4) 0.1363(3) 0.0321(13) Uani 1 1 d .
H44A H 0.4060 -0.1350 0.1670 0.038 Uiso 1 1 calc R
C45 C 0.4894(4) 0.0529(4) 0.1069(3) 0.0268(12) Uani 1 1 d .
C46 C 0.4146(4) 0.0335(4) 0.0466(3) 0.0296(12) Uani 1 1 d .
C47 C 0.5786(4) 0.2124(4) 0.0840(3) 0.0301(13) Uani 1 1 d .
C48 C 0.5699(4) 0.1452(4) 0.1271(3) 0.0273(12) Uani 1 1 d .
C49 C 0.1794(5) 0.2896(5) 0.6098(3) 0.0447(16) Uani 1 1 d .
H49A H 0.1864 0.3554 0.6141 0.054 Uiso 1 1 calc R
C50 C 0.1942(5) 0.2576(6) 0.6733(3) 0.0491(17) Uani 1 1 d .
H50A H 0.2102 0.3010 0.7197 0.059 Uiso 1 1 calc R
C51 C 0.1855(4) 0.1635(6) 0.6677(3) 0.0464(17) Uani 1 1 d .
H51A H 0.1962 0.1412 0.7103 0.056 Uiso 1 1 calc R
C52 C 0.1492(4) 0.0000(5) 0.5865(4) 0.0501(19) Uani 1 1 d .
H52A H 0.1584 -0.0272 0.6267 0.060 Uiso 1 1 calc R
C53 C 0.1251(4) -0.0568(5) 0.5182(4) 0.0481(17) Uani 1 1 d .
H53A H 0.1183 -0.1228 0.5116 0.058 Uiso 1 1 calc R
C54 C 0.0815(4) -0.0750(5) 0.3839(4) 0.0490(17) Uani 1 1 d .
H54A H 0.0765 -0.1408 0.3738 0.059 Uiso 1 1 calc R
C55 C 0.0615(5) -0.0353(5) 0.3287(4) 0.0476(17) Uani 1 1 d .
H55A H 0.0408 -0.0730 0.2801 0.057 Uiso 1 1 calc R
C56 C 0.0717(4) 0.0626(4) 0.3445(3) 0.0379(14) Uani 1 1 d .
H56A H 0.0566 0.0899 0.3057 0.046 Uiso 1 1 calc R
C57 C 0.1196(4) 0.0770(4) 0.4669(3) 0.0314(13) Uani 1 1 d .
C58 C 0.1097(4) -0.0198(4) 0.4559(4) 0.0399(15) Uani 1 1 d .
C59 C 0.1609(4) 0.0998(5) 0.5992(3) 0.0386(15) Uani 1 1 d .
C60 C 0.1461(4) 0.1374(4) 0.5381(3) 0.0333(13) Uani 1 1 d .
C61 C 0.1734(4) 0.2789(4) 0.2982(3) 0.0343(13) Uani 1 1 d .
H61A H 0.2186 0.2453 0.3040 0.041 Uiso 1 1 calc R
C62 C 0.1660(4) 0.3120(4) 0.2350(3) 0.0370(14) Uani 1 1 d .
H62A H 0.2044 0.2999 0.1981 0.044 Uiso 1 1 calc R
C63 C 0.1034(4) 0.3618(4) 0.2270(3) 0.0336(14) Uani 1 1 d .
H63A H 0.0985 0.3859 0.1845 0.040 Uiso 1 1 calc R
C64 C -0.0209(4) 0.4316(4) 0.2778(3) 0.0366(14) Uani 1 1 d .
H64A H -0.0275 0.4582 0.2369 0.044 Uiso 1 1 calc R
C65 C -0.0744(4) 0.4449(4) 0.3319(3) 0.0368(14) Uani 1 1 d .
H65A H -0.1177 0.4810 0.3283 0.044 Uiso 1 1 calc R
C66 C -0.1187(4) 0.4194(4) 0.4527(3) 0.0342(13) Uani 1 1 d .
H66A H -0.1649 0.4528 0.4511 0.041 Uiso 1 1 calc R
C67 C -0.1025(4) 0.3846(4) 0.5119(3) 0.0390(15) Uani 1 1 d .
H67A H -0.1368 0.3942 0.5519 0.047 Uiso 1 1 calc R
C68 C -0.0354(4) 0.3347(4) 0.5136(3) 0.0343(13) Uani 1 1 d .
H68A H -0.0255 0.3104 0.5553 0.041 Uiso 1 1 calc R
C69 C -0.0017(4) 0.3544(4) 0.3999(3) 0.0243(11) Uani 1 1 d .
C70 C -0.0672(4) 0.4059(4) 0.3942(3) 0.0297(12) Uani 1 1 d .
C71 C 0.0455(4) 0.3780(4) 0.2813(3) 0.0287(12) Uani 1 1 d .
C72 C 0.0557(4) 0.3403(4) 0.3425(3) 0.0243(11) Uani 1 1 d .
O1 O 1.0937(3) 0.2061(2) -0.01294(18) 0.0265(8) Uani 1 1 d .
H1A H 1.1141 0.2668 -0.0042 0.040 Uiso 1 1 calc R
O2 O 1.1563(3) 0.4101(3) 0.02426(19) 0.0298(8) Uani 1 1 d .
H2A H 1.1280 0.3497 0.0165 0.045 Uiso 1 1 calc R
O3 O 1.3941(3) 0.4760(3) 0.07277(19) 0.0389(10) Uani 1 1 d .
H3B H 1.3720 0.4153 0.0599 0.058 Uiso 1 1 calc R
O4 O 1.3016(3) 0.2616(3) 0.06382(19) 0.0325(9) Uani 1 1 d .
H4A H 1.2388 0.2385 0.0487 0.049 Uiso 1 1 calc R
O5 O 0.7358(3) 0.0295(3) 0.16411(18) 0.0285(8) Uani 1 1 d .
O6 O 0.8607(3) 0.1408(3) 0.26454(19) 0.0379(10) Uani 1 1 d .
O7 O 0.8673(3) -0.0184(3) 0.2188(2) 0.0344(9) Uani 1 1 d .
O8 O 0.8056(3) 0.5412(3) 0.1607(3) 0.0501(11) Uani 1 1 d .
O9 O 0.9132(3) 0.6943(3) 0.1419(2) 0.0437(10) Uani 1 1 d .
O10 O 0.9544(4) 0.6383(4) 0.2481(2) 0.0583(13) Uani 1 1 d .
O11 O 1.2997(4) 0.6707(4) 0.3803(2) 0.0610(14) Uani 1 1 d .
O12 O 1.4325(3) 0.6168(3) 0.4194(2) 0.0502(12) Uani 1 1 d .
O13 O 1.2591(4) 0.5070(3) 0.3913(2) 0.0633(15) Uani 1 1 d .
O14 O 1.4670(3) 0.1808(3) 0.3643(2) 0.0543(12) Uani 1 1 d .
O15 O 1.4011(4) 0.0169(3) 0.2921(2) 0.0525(12) Uani 1 1 d .
O16 O 1.2890(3) 0.0887(4) 0.3493(2) 0.0573(13) Uani 1 1 d .
O17 O 0.2412(5) 0.4020(4) 0.4899(3) 0.107(3) Uani 1 1 d .
O18 O 0.3132(6) 0.2616(6) 0.4423(4) 0.124(3) Uani 1 1 d .
O001 O 0.1396(4) 0.7275(3) 0.3389(3) 0.0603(13) Uani 1 1 d .
O002 O 0.6357(4) 0.5095(3) 0.0628(2) 0.0545(12) Uani 1 1 d .
O003 O 0.7791(4) 0.7958(3) 0.1258(3) 0.0605(13) Uani 1 1 d .
O004 O 0.2422(4) 0.8350(4) 0.2437(3) 0.0713(15) Uani 1 1 d .
O005 O 0.0917(4) 0.8765(3) 0.1594(3) 0.0723(16) Uani 1 1 d .
O006 O 0.5823(4) 0.6796(4) 0.0627(3) 0.0821(18) Uani 1 1 d .
O007 O 0.4150(6) 0.4699(6) 0.5832(4) 0.085(2) Uiso 0.75 1 d P
O008 O 0.6849(8) 0.4491(7) 0.3318(5) 0.128(3) Uiso 0.78 1 d P
O009 O 0.5270(6) 0.3646(6) 0.4299(4) 0.064(3) Uiso 0.660(13) 1 d P
O010 O 0.4503(11) 0.3525(10) 0.4586(7) 0.054(5) Uiso 0.340(13) 1 d P

loop_
_atom_site_aniso_label
_atom_site_aniso_U_11
_atom_site_aniso_U_22
_atom_site_aniso_U_33
_atom_site_aniso_U_23
_atom_site_aniso_U_13
_atom_site_aniso_U_12
Cu1 0.0332(4) 0.0270(4) 0.0220(3) 0.0057(3) 0.0009(3) 0.0065(3)
Cu2 0.0423(4) 0.0424(4) 0.0276(4) 0.0162(3) 0.0099(3) 0.0268(3)
S1 0.0261(7) 0.0280(7) 0.0227(6) 0.0110(5) 0.0082(5) 0.0092(6)
S2 0.0378(8) 0.0301(8) 0.0383(8) 0.0127(6) 0.0123(6) 0.0184(6)
S3 0.0297(7) 0.0364(8) 0.0197(6) 0.0046(6) 0.0049(5) 0.0103(6)
S4 0.0301(8) 0.0505(10) 0.0300(7) 0.0154(7) 0.0026(6) 0.0103(7)
S5 0.0241(7) 0.0225(7) 0.0248(6) 0.0089(5) -0.0011(5) 0.0072(5)
S6 0.0301(7) 0.0234(7) 0.0258(7) 0.0101(5) 0.0047(5) 0.0046(6)
S7 0.0231(7) 0.0268(8) 0.0418(8) 0.0058(6) 0.0081(6) 0.0095(6)
S8 0.0238(7) 0.0249(7) 0.0261(6) 0.0001(5) 0.0024(5) 0.0114(6)
N1 0.025(2) 0.032(3) 0.032(2) 0.012(2) 0.0055(19) 0.008(2)
N2 0.017(2) 0.036(3) 0.022(2) 0.002(2) 0.0035(17) 0.0063(19)
N3 0.024(2) 0.029(3) 0.023(2) 0.0027(19) 0.0032(17) 0.011(2)
N4 0.022(2) 0.031(3) 0.025(2) 0.0060(19) 0.0063(17) 0.011(2)
N5 0.038(3) 0.048(3) 0.033(3) 0.015(2) 0.005(2) 0.027(2)
N6 0.028(3) 0.046(3) 0.033(3) 0.013(2) 0.009(2) 0.018(2)
N7 0.028(2) 0.035(3) 0.024(2) 0.011(2) 0.0079(18) 0.015(2)
N8 0.035(3) 0.030(3) 0.026(2) 0.009(2) 0.0075(19) 0.012(2)
C1 0.017(2) 0.017(3) 0.022(2) 0.003(2) 0.0004(19) 0.001(2)
C2 0.022(3) 0.019(3) 0.016(2) 0.0040(19) 0.0001(19) 0.007(2)
C3 0.016(2) 0.025(3) 0.022(2) 0.005(2) 0.0047(19) 0.009(2)
C4 0.019(2) 0.025(3) 0.017(2) 0.005(2) 0.0068(19) 0.008(2)
C5 0.029(3) 0.016(3) 0.018(2) 0.004(2) 0.002(2) 0.007(2)
C6 0.020(3) 0.023(3) 0.020(2) 0.000(2) 0.0043(19) 0.009(2)
C7 0.029(3) 0.024(3) 0.022(3) 0.012(2) 0.001(2) 0.009(2)
C8 0.025(3) 0.026(3) 0.023(3) 0.013(2) 0.001(2) 0.007(2)
C9 0.032(3) 0.024(3) 0.020(2) 0.010(2) 0.002(2) 0.011(2)
C10 0.038(3) 0.024(3) 0.021(2) 0.011(2) 0.008(2) 0.017(2)
C11 0.028(3) 0.030(3) 0.023(3) 0.015(2) 0.006(2) 0.012(2)
C12 0.028(3) 0.019(3) 0.019(2) 0.007(2) 0.004(2) 0.010(2)
C13 0.027(3) 0.024(3) 0.023(3) 0.004(2) 0.011(2) 0.005(2)
C14 0.024(3) 0.019(3) 0.028(3) 0.004(2) 0.007(2) 0.006(2)
C15 0.021(3) 0.029(3) 0.028(3) 0.007(2) -0.001(2) 0.008(2)
C16 0.020(3) 0.022(3) 0.020(2) -0.002(2) 0.005(2) 0.003(2)
C17 0.022(3) 0.021(3) 0.020(2) 0.000(2) 0.0032(19) 0.008(2)
C18 0.025(3) 0.024(3) 0.026(3) 0.006(2) 0.004(2) 0.005(2)
C19 0.027(3) 0.022(3) 0.026(3) 0.004(2) 0.008(2) 0.012(2)
C20 0.017(2) 0.026(3) 0.025(3) -0.001(2) 0.006(2) 0.010(2)
C21 0.021(3) 0.026(3) 0.029(3) 0.004(2) 0.009(2) 0.013(2)
C22 0.022(3) 0.032(3) 0.027(3) 0.005(2) 0.007(2) 0.015(2)
C23 0.028(3) 0.030(3) 0.025(3) 0.000(2) 0.005(2) 0.014(2)
C24 0.019(3) 0.025(3) 0.035(3) 0.000(2) 0.007(2) 0.009(2)
C25 0.028(3) 0.036(4) 0.040(3) 0.008(3) 0.000(2) 0.004(3)
C26 0.028(3) 0.036(4) 0.061(4) 0.016(3) 0.004(3) 0.007(3)
C27 0.028(3) 0.044(4) 0.067(4) 0.036(4) 0.005(3) 0.005(3)
C28 0.043(4) 0.075(5) 0.046(4) 0.044(4) 0.009(3) 0.012(4)
C29 0.031(3) 0.092(6) 0.032(3) 0.030(4) 0.009(3) 0.015(4)
C30 0.028(3) 0.089(6) 0.021(3) 0.002(3) 0.003(2) 0.014(3)
C31 0.032(3) 0.053(4) 0.034(3) -0.009(3) 0.012(3) 0.003(3)
C32 0.033(3) 0.044(4) 0.034(3) -0.001(3) 0.005(3) 0.005(3)
C33 0.016(3) 0.072(5) 0.028(3) 0.017(3) 0.006(2) 0.011(3)
C34 0.016(3) 0.049(4) 0.024(3) 0.013(3) 0.008(2) 0.011(2)
C35 0.020(3) 0.043(4) 0.030(3) 0.015(3) 0.007(2) 0.009(2)
C36 0.020(3) 0.049(4) 0.047(3) 0.024(3) 0.008(2) 0.009(3)
C37 0.038(3) 0.027(3) 0.031(3) 0.006(2) 0.011(2) 0.013(3)
C38 0.037(3) 0.028(3) 0.038(3) 0.009(3) 0.013(3) 0.016(3)
C39 0.043(4) 0.035(3) 0.041(3) 0.017(3) 0.020(3) 0.020(3)
C40 0.043(4) 0.060(4) 0.028(3) 0.020(3) 0.016(3) 0.035(3)
C41 0.034(3) 0.069(5) 0.026(3) 0.004(3) 0.004(2) 0.035(3)
C42 0.026(3) 0.054(4) 0.036(3) -0.014(3) -0.006(2) 0.024(3)
C43 0.026(3) 0.036(4) 0.046(3) -0.002(3) 0.003(3) 0.008(3)
C44 0.028(3) 0.033(3) 0.034(3) 0.004(2) 0.012(2) 0.009(3)
C45 0.023(3) 0.036(3) 0.023(3) -0.001(2) 0.006(2) 0.016(2)
C46 0.027(3) 0.043(4) 0.026(3) 0.003(2) 0.009(2) 0.023(3)
C47 0.033(3) 0.042(4) 0.025(3) 0.009(2) 0.014(2) 0.024(3)
C48 0.027(3) 0.039(3) 0.022(3) 0.004(2) 0.009(2) 0.019(3)
C49 0.052(4) 0.055(4) 0.036(3) 0.011(3) 0.006(3) 0.030(3)
C50 0.048(4) 0.080(5) 0.027(3) 0.015(3) 0.007(3) 0.031(4)
C51 0.032(3) 0.084(5) 0.038(4) 0.031(4) 0.010(3) 0.030(4)
C52 0.026(3) 0.069(5) 0.082(5) 0.058(4) 0.021(3) 0.026(3)
C53 0.029(3) 0.046(4) 0.085(5) 0.036(4) 0.020(3) 0.020(3)
C54 0.031(3) 0.033(4) 0.091(5) 0.019(4) 0.024(3) 0.014(3)
C55 0.033(3) 0.042(4) 0.059(4) -0.002(3) 0.020(3) 0.007(3)
C56 0.027(3) 0.046(4) 0.042(3) 0.010(3) 0.013(3) 0.013(3)
C57 0.022(3) 0.036(3) 0.045(3) 0.021(3) 0.013(2) 0.015(2)
C58 0.026(3) 0.040(4) 0.060(4) 0.020(3) 0.014(3) 0.014(3)
C59 0.022(3) 0.056(4) 0.053(4) 0.034(3) 0.016(3) 0.019(3)
C60 0.027(3) 0.042(4) 0.041(3) 0.020(3) 0.007(2) 0.019(3)
C61 0.029(3) 0.042(4) 0.035(3) 0.008(3) 0.011(2) 0.016(3)
C62 0.034(3) 0.044(4) 0.026(3) 0.006(3) 0.010(2) 0.006(3)
C63 0.035(3) 0.038(3) 0.020(3) 0.009(2) 0.003(2) 0.003(3)
C64 0.044(4) 0.033(3) 0.031(3) 0.012(3) -0.006(3) 0.012(3)
C65 0.039(3) 0.034(3) 0.038(3) 0.002(3) -0.010(3) 0.020(3)
C66 0.023(3) 0.034(3) 0.043(3) 0.001(3) 0.002(2) 0.012(3)
C67 0.029(3) 0.040(4) 0.044(3) -0.002(3) 0.018(3) 0.011(3)
C68 0.039(3) 0.033(3) 0.028(3) 0.006(2) 0.014(2) 0.007(3)
C69 0.024(3) 0.023(3) 0.025(3) 0.006(2) 0.003(2) 0.008(2)
C70 0.025(3) 0.025(3) 0.036(3) 0.002(2) -0.001(2) 0.009(2)
C71 0.028(3) 0.026(3) 0.027(3) 0.006(2) -0.004(2) 0.005(2)
C72 0.018(3) 0.026(3) 0.028(3) 0.009(2) 0.001(2) 0.006(2)
O1 0.029(2) 0.026(2) 0.0305(19) 0.0130(16) 0.0148(15) 0.0106(16)
O2 0.032(2) 0.020(2) 0.038(2) 0.0033(16) 0.0076(16) 0.0108(16)
O3 0.048(3) 0.036(2) 0.032(2) 0.0024(18) 0.0155(18) 0.014(2)
O4 0.027(2) 0.034(2) 0.036(2) 0.0099(17) -0.0010(16) 0.0106(17)
O5 0.0248(19) 0.033(2) 0.0305(19) 0.0134(16) 0.0099(15) 0.0098(16)
O6 0.044(2) 0.040(2) 0.027(2) 0.0083(18) 0.0129(17) 0.0097(19)
O7 0.038(2) 0.039(2) 0.039(2) 0.0263(18) 0.0157(17) 0.0188(19)
O8 0.043(3) 0.037(3) 0.076(3) 0.015(2) 0.023(2) 0.018(2)
O9 0.050(3) 0.039(2) 0.059(3) 0.025(2) 0.018(2) 0.028(2)
O10 0.074(3) 0.081(4) 0.036(2) 0.007(2) 0.011(2) 0.051(3)
O11 0.100(4) 0.079(4) 0.028(2) 0.009(2) 0.018(2) 0.063(3)
O12 0.035(2) 0.080(3) 0.025(2) 0.001(2) 0.0015(17) 0.015(2)
O13 0.069(3) 0.059(3) 0.037(2) 0.010(2) 0.013(2) -0.010(3)
O14 0.043(3) 0.066(3) 0.042(2) 0.017(2) -0.011(2) 0.006(2)
O15 0.063(3) 0.051(3) 0.056(3) 0.023(2) 0.005(2) 0.031(2)
O16 0.039(3) 0.094(4) 0.041(2) 0.027(2) 0.016(2) 0.018(3)
O17 0.094(5) 0.099(5) 0.077(4) 0.058(3) -0.043(3) -0.039(4)
O18 0.118(6) 0.137(7) 0.132(6) 0.025(5) 0.028(5) 0.067(5)
O001 0.077(4) 0.051(3) 0.061(3) 0.014(2) 0.014(3) 0.032(3)
O002 0.061(3) 0.058(3) 0.052(3) 0.025(2) 0.016(2) 0.022(2)
O003 0.052(3) 0.058(3) 0.070(3) 0.000(3) 0.002(2) 0.027(2)
O004 0.087(4) 0.060(3) 0.059(3) 0.005(3) 0.024(3) 0.017(3)
O005 0.097(4) 0.044(3) 0.056(3) 0.008(2) 0.014(3) 0.001(3)
O006 0.080(4) 0.058(3) 0.106(4) 0.015(3) -0.014(3) 0.030(3)

loop_
_atom_type_symbol
_atom_type_description
_atom_type_scat_dispersion_real
_atom_type_scat_dispersion_imag
_atom_type_scat_source
C C 0.0033 0.0016 'International Tables Vol C Tables 4.2.6.8 and 6.1.1.4'
H H 0.0000 0.0000 'International Tables Vol C Tables 4.2.6.8 and 6.1.1.4'
N N 0.0061 0.0033 'International Tables Vol C Tables 4.2.6.8 and 6.1.1.4'
O O 0.0106 0.0060 'International Tables Vol C Tables 4.2.6.8 and 6.1.1.4'
S S 0.1246 0.1234 'International Tables Vol C Tables 4.2.6.8 and 6.1.1.4'
Cu Cu 0.3201 1.2651 'International Tables Vol C Tables 4.2.6.8 and 6.1.1.4'

loop_
_geom_angle_atom_site_label_1
_geom_angle_atom_site_label_2
_geom_angle_atom_site_label_3
_geom_angle
N1 Cu1 N3 173.24(18)
N1 Cu1 N2 82.45(18)
N3 Cu1 N2 103.44(17)
N1 Cu1 N4 96.06(17)
N3 Cu1 N4 82.00(17)
N2 Cu1 N4 136.44(16)
N1 Cu1 O5 91.50(16)
N3 Cu1 O5 82.57(15)
N2 Cu1 O5 122.25(15)
N4 Cu1 O5 101.28(14)
N7 Cu2 N5 179.0(2)
N7 Cu2 N6 96.31(18)
N5 Cu2 N6 82.71(19)
N7 Cu2 O17 90.44(19)
N5 Cu2 O17 90.4(2)
N6 Cu2 O17 152.7(3)
N7 Cu2 N8 79.94(16)
N5 Cu2 N8 100.64(17)
N6 Cu2 N8 118.36(17)
O17 Cu2 N8 88.8(3)
O6 S1 O7 114.1(2)
O6 S1 O5 111.5(2)
O7 S1 O5 112.3(2)
O6 S1 C4 106.9(2)
O7 S1 C4 105.9(2)
O5 S1 C4 105.5(2)
O8 S2 O10 111.7(3)
O8 S2 O9 113.0(3)
O10 S2 O9 113.4(3)
O8 S2 C10 106.0(2)
O10 S2 C10 105.2(2)
O9 S2 C10 106.9(2)
O13 S3 O12 113.3(3)
O13 S3 O11 112.1(3)
O12 S3 O11 111.6(3)
O13 S3 C16 107.3(2)
O12 S3 C16 105.9(2)
O11 S3 C16 106.1(2)
O16 S4 O14 112.6(3)
O16 S4 O15 114.0(3)
O14 S4 O15 112.1(3)
O16 S4 C22 105.5(3)
O14 S4 C22 104.8(3)
O15 S4 C22 107.1(2)
C12 S5 C2 105.5(2)
C8 S6 C18 98.7(2)
C24 S7 C14 102.0(2)
C20 S8 C6 101.4(2)
C25 N1 C35 119.1(5)
C25 N1 Cu1 128.7(4)
C35 N1 Cu1 112.1(4)
C32 N2 C34 117.3(5)
C32 N2 Cu1 131.3(4)
C34 N2 Cu1 110.8(3)
C37 N3 C48 117.9(5)
C37 N3 Cu1 128.6(4)
C48 N3 Cu1 112.8(3)
C44 N4 C45 118.2(4)
C44 N4 Cu1 131.1(4)
C45 N4 Cu1 110.7(3)
C49 N5 C60 118.8(5)
C49 N5 Cu2 128.8(4)
C60 N5 Cu2 112.3(4)
C56 N6 C57 117.6(5)
C56 N6 Cu2 131.5(4)
C57 N6 Cu2 110.7(4)
C61 N7 C72 118.2(4)
C61 N7 Cu2 125.7(4)
C72 N7 Cu2 115.6(3)
C68 N8 C69 117.4(5)
C68 N8 Cu2 133.1(4)
C69 N8 Cu2 109.1(3)
O1 C1 C2 119.1(4)
O1 C1 C6 121.5(4)
C2 C1 C6 119.3(4)
C1 C2 C3 119.7(4)
C1 C2 S5 119.5(3)
C3 C2 S5 120.5(4)
C4 C3 C2 120.7(5)
C4 C3 H3A 119.6
C2 C3 H3A 119.6
C3 C4 C5 120.1(4)
C3 C4 S1 119.8(4)
C5 C4 S1 120.2(4)
C4 C5 C6 120.2(5)
C4 C5 H5A 119.9
C6 C5 H5A 119.9
C5 C6 C1 120.0(5)
C5 C6 S8 120.5(4)
C1 C6 S8 119.4(4)
O2 C7 C12 123.2(5)
O2 C7 C8 118.2(5)
C12 C7 C8 118.6(5)
C9 C8 C7 121.1(5)
C9 C8 S6 120.3(4)
C7 C8 S6 118.6(4)
C8 C9 C10 120.1(5)
C8 C9 H9A 120.0
C10 C9 H9A 120.0
C11 C10 C9 119.6(5)
C11 C10 S2 120.0(4)
C9 C10 S2 120.3(4)
C12 C11 C10 120.6(5)
C12 C11 H11A 119.7
C10 C11 H11A 119.7
C11 C12 C7 120.0(5)
C11 C12 S5 118.4(4)
C7 C12 S5 121.3(4)
O3 C13 C18 123.5(5)
O3 C13 C14 117.9(5)
C18 C13 C14 118.6(4)
C15 C14 C13 120.4(5)
C15 C14 S7 120.1(4)
C13 C14 S7 119.4(4)
C16 C15 C14 120.5(5)
C16 C15 H15A 119.8
C14 C15 H15A 119.8
C15 C16 C17 120.0(4)
C15 C16 S3 119.8(4)
C17 C16 S3 120.2(4)
C16 C17 C18 120.1(5)
C16 C17 H17A 119.9
C18 C17 H17A 119.9
C17 C18 C13 120.4(5)
C17 C18 S6 118.5(4)
C13 C18 S6 121.1(4)
O4 C19 C24 122.2(5)
O4 C19 C20 119.0(4)
C24 C19 C20 118.8(5)
C21 C20 C19 120.5(4)
C21 C20 S8 119.4(4)
C19 C20 S8 119.9(4)
C22 C21 C20 119.6(5)
C22 C21 H21A 120.2
C20 C21 H21A 120.2
C23 C22 C21 120.1(5)
C23 C22 S4 119.7(4)
C21 C22 S4 120.2(4)
C22 C23 C24 120.9(5)
C22 C23 H23A 119.6
C24 C23 H23A 119.6
C23 C24 C19 120.1(5)
C23 C24 S7 118.7(4)
C19 C24 S7 121.2(4)
N1 C25 C26 122.7(6)
N1 C25 H25A 118.7
C26 C25 H25A 118.7
C27 C26 C25 118.5(6)
C27 C26 H26A 120.7
C25 C26 H26A 120.7
C26 C27 C36 121.0(6)
C26 C27 H27A 119.5
C36 C27 H27A 119.5
C29 C28 C36 121.7(6)
C29 C28 H28A 119.2
C36 C28 H28A 119.2
C28 C29 C33 121.5(6)
C28 C29 H29A 119.2
C33 C29 H29A 119.2
C31 C30 C33 119.7(5)
C31 C30 H30A 120.1
C33 C30 H30A 120.1
C30 C31 C32 119.6(6)
C30 C31 H31A 120.2
C32 C31 H31A 120.2
N2 C32 C31 123.0(6)
N2 C32 H32A 118.5
C31 C32 H32A 118.5
C30 C33 C34 116.9(6)
C30 C33 C29 124.6(6)
C34 C33 C29 118.5(6)
N2 C34 C33 123.5(5)
N2 C34 C35 116.6(4)
C33 C34 C35 119.9(5)
N1 C35 C36 121.7(5)
N1 C35 C34 116.9(5)
C36 C35 C34 121.4(5)
C27 C36 C35 117.0(5)
C27 C36 C28 125.9(6)
C35 C36 C28 117.1(6)
N3 C37 C38 122.9(5)
N3 C37 H37A 118.6
C38 C37 H37A 118.6
C39 C38 C37 118.9(5)
C39 C38 H38A 120.6
C37 C38 H38A 120.6
C38 C39 C47 120.5(5)
C38 C39 H39A 119.7
C47 C39 H39A 119.7
C41 C40 C47 121.4(5)
C41 C40 H40A 119.3
C47 C40 H40A 119.3
C40 C41 C46 120.8(5)
C40 C41 H41A 119.6
C46 C41 H41A 119.6
C43 C42 C46 119.8(5)
C43 C42 H42A 120.1
C46 C42 H42A 120.1
C42 C43 C44 119.5(5)
C42 C43 H43A 120.3
C44 C43 H43A 120.3
N4 C44 C43 122.7(5)
N4 C44 H44A 118.7
C43 C44 H44A 118.7
N4 C45 C46 123.4(5)
N4 C45 C48 117.4(4)
C46 C45 C48 119.1(5)
C45 C46 C42 116.3(5)
C45 C46 C41 119.4(5)
C42 C46 C41 124.3(5)
C48 C47 C39 116.5(5)
C48 C47 C40 118.5(5)
C39 C47 C40 124.9(5)
N3 C48 C47 123.3(5)
N3 C48 C45 116.2(5)
C47 C48 C45 120.5(5)
N5 C49 C50 122.4(6)
N5 C49 H49A 118.8
C50 C49 H49A 118.8
C51 C50 C49 119.3(6)
C51 C50 H50A 120.3
C49 C50 H50A 120.3
C50 C51 C59 119.9(6)
C50 C51 H51A 120.0
C59 C51 H51A 120.0
C53 C52 C59 121.2(6)
C53 C52 H52A 119.4
C59 C52 H52A 119.4
C52 C53 C58 121.7(6)
C52 C53 H53A 119.2
C58 C53 H53A 119.2
C55 C54 C58 120.5(6)
C55 C54 H54A 119.7
C58 C54 H54A 119.7
C54 C55 C56 118.9(6)
C54 C55 H55A 120.6
C56 C55 H55A 120.6
N6 C56 C55 123.0(6)
N6 C56 H56A 118.5
C55 C56 H56A 118.5
N6 C57 C58 122.8(5)
N6 C57 C60 116.4(5)
C58 C57 C60 120.7(5)
C57 C58 C54 117.1(6)
C57 C58 C53 118.1(6)
C54 C58 C53 124.7(6)
C51 C59 C60 117.3(6)
C51 C59 C52 125.0(6)
C60 C59 C52 117.7(6)
N5 C60 C59 122.3(5)
N5 C60 C57 117.1(5)
C59 C60 C57 120.6(5)
N7 C61 C62 123.0(5)
N7 C61 H61A 118.5
C62 C61 H61A 118.5
C63 C62 C61 118.9(5)
C63 C62 H62A 120.5
C61 C62 H62A 120.5
C62 C63 C71 120.2(5)
C62 C63 H63A 119.9
C71 C63 H63A 119.9
C65 C64 C71 121.0(5)
C65 C64 H64A 119.5
C71 C64 H64A 119.5
C64 C65 C70 121.3(5)
C64 C65 H65A 119.4
C70 C65 H65A 119.4
C67 C66 C70 119.8(5)
C67 C66 H66A 120.1
C70 C66 H66A 120.1
C66 C67 C68 119.8(5)
C66 C67 H67A 120.1
C68 C67 H67A 120.1
N8 C68 C67 122.7(5)
N8 C68 H68A 118.6
C67 C68 H68A 118.6
N8 C69 C70 123.4(5)
N8 C69 C72 116.8(5)
C70 C69 C72 119.7(5)
C66 C70 C69 116.9(5)
C66 C70 C65 123.9(5)
C69 C70 C65 119.2(5)
C72 C71 C63 117.2(5)
C72 C71 C64 119.0(5)
C63 C71 C64 123.7(5)
N7 C72 C71 122.4(5)
N7 C72 C69 117.8(4)
C71 C72 C69 119.7(5)
C1 O1 H1A 109.5
C7 O2 H2A 109.5
C13 O3 H3B 109.5
C19 O4 H4A 109.5
S1 O5 Cu1 118.4(2)

loop_
_geom_bond_atom_site_label_1
_geom_bond_atom_site_label_2
_geom_bond_distance
Cu1 N1 1.979(4)
Cu1 N3 1.996(4)
Cu1 N2 2.041(4)
Cu1 N4 2.058(4)
Cu1 O5 2.259(3)
Cu2 N7 1.987(4)
Cu2 N5 1.987(4)
Cu2 N6 2.025(5)
Cu2 O17 2.069(5)
Cu2 N8 2.190(5)
S1 O6 1.442(4)
S1 O7 1.450(4)
S1 O5 1.473(4)
S1 C4 1.784(5)
S2 O8 1.449(4)
S2 O10 1.449(4)
S2 O9 1.450(4)
S2 C10 1.786(5)
S3 O13 1.435(4)
S3 O12 1.445(4)
S3 O11 1.452(5)
S3 C16 1.773(5)
S4 O16 1.433(4)
S4 O14 1.452(4)
S4 O15 1.454(5)
S4 C22 1.789(5)
S5 C12 1.784(5)
S5 C2 1.790(5)
S6 C8 1.789(5)
S6 C18 1.791(5)
S7 C24 1.779(5)
S7 C14 1.790(5)
S8 C20 1.790(5)
S8 C6 1.790(5)
N1 C25 1.314(7)
N1 C35 1.375(6)
N2 C32 1.324(7)
N2 C34 1.361(7)
N3 C37 1.327(7)
N3 C48 1.367(6)
N4 C44 1.319(7)
N4 C45 1.356(7)
N5 C49 1.318(7)
N5 C60 1.359(7)
N6 C56 1.324(7)
N6 C57 1.375(7)
N7 C61 1.332(7)
N7 C72 1.352(6)
N8 C68 1.330(7)
N8 C69 1.363(6)
C1 O1 1.344(6)
C1 C2 1.395(7)
C1 C6 1.410(7)
C2 C3 1.397(6)
C3 C4 1.382(7)
C3 H3A 0.9500
C4 C5 1.384(7)
C5 C6 1.394(7)
C5 H5A 0.9500
C7 O2 1.343(6)
C7 C12 1.403(7)
C7 C8 1.408(7)
C8 C9 1.373(7)
C9 C10 1.396(7)
C9 H9A 0.9500
C10 C11 1.393(7)
C11 C12 1.389(7)
C11 H11A 0.9500
C13 O3 1.339(6)
C13 C18 1.399(7)
C13 C14 1.402(7)
C14 C15 1.380(7)
C15 C16 1.379(7)
C15 H15A 0.9500
C16 C17 1.385(7)
C17 C18 1.386(7)
C17 H17A 0.9500
C19 O4 1.344(6)
C19 C24 1.402(7)
C19 C20 1.402(7)
C20 C21 1.395(7)
C21 C22 1.392(7)
C21 H21A 0.9500
C22 C23 1.378(7)
C23 C24 1.385(7)
C23 H23A 0.9500
C25 C26 1.398(8)
C25 H25A 0.9500
C26 C27 1.376(9)
C26 H26A 0.9500
C27 C36 1.386(9)
C27 H27A 0.9500
C28 C29 1.355(10)
C28 C36 1.436(8)
C28 H28A 0.9500
C29 C33 1.428(9)
C29 H29A 0.9500
C30 C31 1.363(9)
C30 C33 1.395(9)
C30 H30A 0.9500
C31 C32 1.393(8)
C31 H31A 0.9500
C32 H32A 0.9500
C33 C34 1.404(7)
C34 C35 1.418(8)
C35 C36 1.415(8)
C37 C38 1.393(7)
C37 H37A 0.9500
C38 C39 1.371(8)
C38 H38A 0.9500
C39 C47 1.403(8)
C39 H39A 0.9500
C40 C41 1.348(8)
C40 C47 1.434(7)
C40 H40A 0.9500
C41 C46 1.427(8)
C41 H41A 0.9500
C42 C43 1.368(8)
C42 C46 1.407(8)
C42 H42A 0.9500
C43 C44 1.389(8)
C43 H43A 0.9500
C44 H44A 0.9500
C45 C46 1.404(7)
C45 C48 1.433(7)
C47 C48 1.398(7)
C49 C50 1.403(8)
C49 H49A 0.9500
C50 C51 1.364(9)
C50 H50A 0.9500
C51 C59 1.398(9)
C51 H51A 0.9500
C52 C53 1.355(10)
C52 C59 1.427(9)
C52 H52A 0.9500
C53 C58 1.427(9)
C53 H53A 0.9500
C54 C55 1.353(9)
C54 C58 1.403(9)
C54 H54A 0.9500
C55 C56 1.403(9)
C55 H55A 0.9500
C56 H56A 0.9500
C57 C58 1.392(8)
C57 C60 1.418(8)
C59 C60 1.410(7)
C61 C62 1.390(8)
C61 H61A 0.9500
C62 C63 1.354(8)
C62 H62A 0.9500
C63 C71 1.407(8)
C63 H63A 0.9500
C64 C65 1.350(8)
C64 C71 1.433(8)
C64 H64A 0.9500
C65 C70 1.425(8)
C65 H65A 0.9500
C66 C67 1.357(8)
C66 C70 1.401(8)
C66 H66A 0.9500
C67 C68 1.394(8)
C67 H67A 0.9500
C68 H68A 0.9500
C69 C70 1.401(7)
C69 C72 1.440(7)
C71 C72 1.401(7)
O1 H1A 0.8400
O2 H2A 0.8400
O3 H3B 0.8400
O4 H4A 0.8400
O009 O010 1.233(14)
